data_7718839
loop_
_publ_author_name
'Deuter, Katharina L.'
'Vollmar, Katharina'
'Rieser, Jan'
'Linseis, Michael'
'Winter, Rainer F.'

_publ_section_title
;
 The influence of charge transfer on the emissive properties of pyridine
 dipyrrolide bismuth complexes.
;
_journal_issue 25
_journal_name_full 'Dalton transactions (Cambridge, England : 2003)'
_journal_page_first 9921
_journal_page_last 9929
_journal_paper_doi 10.1039/d5dt00869g
_journal_volume 54
_journal_year 2025
_chemical_formula_moiety '2(C41 H29 F6 N3 O2)'
_chemical_formula_sum 'C41 H29 F6 N3 O2'
_chemical_formula_weight 709.67
_space_group_crystal_system triclinic
_space_group_IT_number 2
_space_group_name_Hall '-P 1'
_space_group_name_H-M_alt 'P -1'
_atom_sites_solution_hydrogens geom
_atom_sites_solution_primary dual
_audit_creation_date 2025-02-10
_audit_creation_method
;
Olex2 1.5
(compiled 2024.02.16 svn.r378c4104 for OlexSys, GUI svn.r6928)
;
_audit_update_record
;
2025-04-09 deposited with the CCDC.	2025-05-28 downloaded from the CCDC.
;
_cell_angle_alpha 76.661(3)
_cell_angle_beta 86.494(4)
_cell_angle_gamma 73.816(4)
_cell_formula_units_Z 4
_cell_length_a 10.4040(5)
_cell_length_b 17.6293(7)
_cell_length_c 18.7104(9)
_cell_measurement_reflns_used 11844
_cell_measurement_temperature 100
_cell_measurement_theta_max 26.51
_cell_measurement_theta_min 2.32
_cell_volume 3206.8(3)
_computing_cell_refinement
;
X-Area Recipe 1.33.0.0 (STOE, 2015)
;
_computing_data_collection
;
X-Area WinXpose 2.0.22.0 (STOE, 2016)
;
_computing_data_reduction
;
X-Area Integrate 1.74.2.0 (STOE, 2018)
X-Area LANA 1.75.3.0 (STOE, 2018)
;
_computing_molecular_graphics 'Olex2 1.5 (Dolomanov et al., 2009)'
_computing_publication_material 'Olex2 1.5 (Dolomanov et al., 2009)'
_computing_structure_refinement 'SHELXL 2019/3 (Sheldrick, 2015)'
_computing_structure_solution 'SHELXT  (Sheldrick, 2015)'
_diffrn_ambient_temperature 100
_diffrn_detector 'image plate (34 cm diameter)'
_diffrn_detector_area_resol_mean 6.67
_diffrn_detector_type 'STOE Imaging Plate'
_diffrn_measured_fraction_theta_full 0.972
_diffrn_measured_fraction_theta_max 0.959
_diffrn_measurement_details '484 frames, detector distance = 60 mm'
_diffrn_measurement_device '2-circle diffractometer'
_diffrn_measurement_device_type 'STOE IPDS 2T'
_diffrn_measurement_method 'rotation method, \w scans'
_diffrn_radiation_collimation '0.5 mm diameter, monocapillary'
_diffrn_radiation_monochromator 'plane graphite'
_diffrn_radiation_polarisn_norm 0
_diffrn_radiation_probe x-ray
_diffrn_radiation_type 'Mo K\a'
_diffrn_radiation_wavelength 0.71073
_diffrn_reflns_av_R_equivalents 0.0704
_diffrn_reflns_av_unetI/netI 0.1188
_diffrn_reflns_Laue_measured_fraction_full 0.972
_diffrn_reflns_Laue_measured_fraction_max 0.959
_diffrn_reflns_limit_h_max 11
_diffrn_reflns_limit_h_min -12
_diffrn_reflns_limit_k_max 21
_diffrn_reflns_limit_k_min -21
_diffrn_reflns_limit_l_max 23
_diffrn_reflns_limit_l_min -23
_diffrn_reflns_number 23084
_diffrn_reflns_point_group_measured_fraction_full 0.972
_diffrn_reflns_point_group_measured_fraction_max 0.959
_diffrn_reflns_theta_full 25.242
_diffrn_reflns_theta_max 25.978
_diffrn_reflns_theta_min 2.482
_diffrn_source 'Sealed Mo X-ray tube, 12 x 0.4 mm long-fine focus'
_diffrn_source_current 40
_diffrn_source_power 2.000
_diffrn_source_voltage 50
_exptl_absorpt_coefficient_mu 0.115
_exptl_absorpt_correction_T_max 0.9817
_exptl_absorpt_correction_T_min 0.8504
_exptl_absorpt_correction_type multi-scan
_exptl_absorpt_process_details
;
STOE LANA, absorption correction by scaling of reflection intensities.
J. Koziskova, F. Hahn, J. Richter, J. Kozisek, "Comparison of different
absorption corrections on the model structure of tetrakis(\m~2~-acetato)-
diaqua-di-copper(II)", Acta Chimica Slovaca, vol. 9, no. 2, 2016, pp. 136 - 140.
Afterwards a spherical absorption correction was performed within STOE LANA.
;
_exptl_crystal_colour yellow
_exptl_crystal_colour_primary yellow
_exptl_crystal_density_diffrn 1.470
_exptl_crystal_density_method 'not measured'
_exptl_crystal_description fragment
_exptl_crystal_F_000 1464
_exptl_crystal_size_max 0.1
_exptl_crystal_size_mid 0.1
_exptl_crystal_size_min 0.1
_refine_diff_density_max 0.268
_refine_diff_density_min -0.255
_refine_diff_density_rms 0.051
_refine_ls_extinction_coef 0.00056(15)
_refine_ls_extinction_expression Fc^*^=kFc[1+0.001xFc^2^\l^3^/sin(2\q)]^-1/4^
_refine_ls_extinction_method 'SHELXL-2019/2 (Sheldrick 2019)'
_refine_ls_goodness_of_fit_ref 0.877
_refine_ls_hydrogen_treatment constr
_refine_ls_matrix_type full
_refine_ls_number_parameters 1106
_refine_ls_number_reflns 12064
_refine_ls_number_restraints 232
_refine_ls_restrained_S_all 0.870
_refine_ls_R_factor_all 0.1340
_refine_ls_R_factor_gt 0.0482
_refine_ls_shift/su_max 0.001
_refine_ls_shift/su_mean 0.000
_refine_ls_structure_factor_coef Fsqd
_refine_ls_weighting_details 'w=1/[\s^2^(Fo^2^)+(0.0423P)^2^] where P=(Fo^2^+2Fc^2^)/3'
_refine_ls_weighting_scheme calc
_refine_ls_wR_factor_gt 0.0855
_refine_ls_wR_factor_ref 0.1064
_reflns_d_resolution_high 0.813
_reflns_d_resolution_low 8.252
_reflns_Friedel_coverage 0.000
_reflns_limit_h_max 12
_reflns_limit_h_min -12
_reflns_limit_k_max 21
_reflns_limit_k_min -21
_reflns_limit_l_max 23
_reflns_limit_l_min -22
_reflns_number_gt 5839
_reflns_number_total 12064
_reflns_threshold_expression 'I > 2\s(I)'
_cod_data_source_file d5dt00869g2.cif
_cod_data_source_block kd77
_cod_depositor_comments 'Adding full bibliography for 7718839--7718844.cif.'
_cod_database_code 7718839
_shelx_shelxl_version_number 2019/3
_shelx_space_group_comment
;
The symmetry employed for this shelxl refinement is uniquely defined
by the following loop, which should always be used as a source of
symmetry information in preference to the above space-group names.
They are only intended as comments.
;
_shelx_estimated_absorpt_t_max 0.989
_shelx_estimated_absorpt_t_min 0.989
_olex2_refinement_description
;
1. Restrained distances
 F5-C41 \\sim F5A-C41 \\sim F4A-C41 \\sim F6-C41 \\sim F6A-C41 \\sim F4-C41
 with sigma of 0.001
 F1-C21A \\sim F1A-C21 \\sim F3A-C21 \\sim F3-C21A \\sim F2-C21A \\sim F2A-C21
\\sim F5-C41 \\sim F4A-C41A
 \\sim F5A-C41A \\sim F6-C41 \\sim F6A-C41A \\sim F4-C41
 with sigma of 0.001
 C35-C40A \\sim C35-C40
 with sigma of 0.02
 C35-C36A \\sim C35-C36
 with sigma of 0.02
 C40A-C39A \\sim C40-C39
 with sigma of 0.02
 C36A-C37A \\sim C36-C37
 with sigma of 0.02
 C35-C39A \\sim C35-C39
 with sigma of 0.04
 C35-C37A \\sim C35-C37
 with sigma of 0.04
 C39A-C37A \\sim C39-C37
 with sigma of 0.04
 C39A-C41 \\sim C39-C41
 with sigma of 0.04
 C39A-C41A \\sim C39-C41A
 with sigma of 0.04
 C37A-C41 \\sim C37-C41
 with sigma of 0.04
 C37A-C41A \\sim C37-C41A
 with sigma of 0.04
 C39A-C38A \\sim C39-C38
 with sigma of 0.02
 C37A-C38A \\sim C37-C38
 with sigma of 0.02
 C41-C38A \\sim C41-C38
 with sigma of 0.02
 C40A-C38A \\sim C40-C38
 with sigma of 0.04
 C36A-C38A \\sim C36-C38
 with sigma of 0.04
 C16A-C15 \\sim C16-C15
 with sigma of 0.02
 C16A-C17A \\sim C16-C17
 with sigma of 0.02
 C15-C20A \\sim C15-C20
 with sigma of 0.02
 C17A-C18A \\sim C17-C18
 with sigma of 0.02
 C18A-C19A \\sim C18-C19
 with sigma of 0.02
 C18A-C21A \\sim C18-C21A
 with sigma of 0.02
 C18A-C21 \\sim C18-C21
 with sigma of 0.02
 C20A-C19A \\sim C20-C19
 with sigma of 0.02
 C16A-C18A \\sim C16-C18
 with sigma of 0.04
 C15-C17A \\sim C15-C17
 with sigma of 0.04
 C15-C19A \\sim C15-C19
 with sigma of 0.04
 C17A-C19A \\sim C17-C19
 with sigma of 0.04
 C17A-C21A \\sim C17-C21A
 with sigma of 0.04
 C17A-C21 \\sim C17-C21
 with sigma of 0.04
 C18A-C20A \\sim C18-C20
 with sigma of 0.04
 C19A-C21A \\sim C19-C21A
 with sigma of 0.04
 C19A-C21 \\sim C19-C21
 with sigma of 0.04
2. Rigid body (RIGU) restrains
 C40, C39, C38, C37, C36, C35
 with sigma for 1-2 distances of 0.001 and sigma for 1-3 distances of 0.001
 C40A, C39A, C38A, C37A, C36A, C35
 with sigma for 1-2 distances of 0.001 and sigma for 1-3 distances of 0.001
 C15, C20, C19, C18, C17, C16
 with sigma for 1-2 distances of 0.001 and sigma for 1-3 distances of 0.001
 C15, C20A, C19A, C18A, C17A, C16A
 with sigma for 1-2 distances of 0.001 and sigma for 1-3 distances of 0.001
3. Others
 Sof(C40A)=Sof(H40A)=Sof(C36A)=Sof(H36A)=Sof(C39A)=Sof(H39A)=Sof(C37A)=
 Sof(H37A)=Sof(C38A)=Sof(F6A)=Sof(F5A)=Sof(F4A)=Sof(F2A)=Sof(F1A)=Sof(F3A)=
 Sof(C41A)=Sof(C21)=1-FVAR(1)
 Sof(C41)=Sof(C21A)=Sof(F6)=Sof(F4)=Sof(F5)=Sof(F3)=Sof(F1)=Sof(F2)=Sof(C36)=
 Sof(H36)=Sof(C37)=Sof(H37)=Sof(C38)=Sof(C39)=Sof(H39)=Sof(C40)=Sof(H40)=FVAR(1)
 Sof(C20)=Sof(H20)=Sof(C19)=Sof(H19)=Sof(C18)=Sof(C17)=Sof(H17)=Sof(C16)=
 Sof(H16)=1-FVAR(2)
 Sof(C16A)=Sof(H16A)=Sof(C17A)=Sof(H17A)=Sof(C18A)=Sof(C20A)=Sof(H20A)=
 Sof(C19A)=Sof(H19A)=FVAR(2)
4.a Aromatic/amide H refined with riding coordinates:
 N3(H3), N6(H6A), N1(H1), N4(H4), C81(H81), C16A(H16A), C22(H22), C51(H51),
 C10(H10), C60(H60), C43(H43), C9(H9), C80(H80), C67(H67), C74(H74), C26(H26),
 C50(H50), C12(H12), C2(H2), C54(H54), C58(H58), C32(H32), C61(H61), C57(H57),
 C29(H29), C71(H71), C53(H53), C17A(H17A), C33(H33), C6(H6), C30(H30), C47(H47),
  C70(H70), C78(H78), C1(H1A), C13(H13), C42(H42), C63(H63), C40A(H40A),
 C36A(H36A), C73(H73), C77(H77), C20A(H20A), C19A(H19A), C39A(H39A), C37A(H37A),
  C36(H36), C37(H37), C39(H39), C40(H40), C20(H20), C19(H19), C17(H17), C16(H16)
4.b Idealised Me refined as rotating group:
 C34(H34A,H34B,H34C), C55(H55A,H55B,H55C), C14(H14A,H14B,H14C), C75(H75A,H75B,
 H75C)
;
_olex2_submission_special_instructions 'No special instructions were received'

loop_
_space_group_symop_operation_xyz
'x, y, z'
'-x, -y, -z'

loop_
_symmetry_equiv_pos_as_xyz
x,y,z
-x,-y,-z

loop_
_atom_site_label
_atom_site_type_symbol
_atom_site_fract_x
_atom_site_fract_y
_atom_site_fract_z
_atom_site_U_iso_or_equiv
_atom_site_adp_type
_atom_site_occupancy
_atom_site_site_symmetry_order
_atom_site_calc_flag
_atom_site_refinement_flags_posn
_atom_site_refinement_flags_adp
_atom_site_refinement_flags_occupancy
_atom_site_disorder_assembly
_atom_site_disorder_group
F11 F -0.20771(19) 0.62282(11) 1.50740(9) 0.0400(5) Uani 1 1 d . . . . .
F7 F 0.6795(2) -0.12008(10) 1.50605(9) 0.0422(5) Uani 1 1 d . . . . .
F12 F -0.1143(2) 0.71820(9) 1.46881(9) 0.0487(6) Uani 1 1 d . . . . .
F10 F -0.0022(2) 0.60492(11) 1.53309(9) 0.0416(5) Uani 1 1 d . . . . .
F9 F 0.4712(2) -0.10429(11) 1.52781(9) 0.0502(5) Uani 1 1 d . . . . .
F8 F 0.5779(2) -0.19670(9) 1.47363(9) 0.0486(6) Uani 1 1 d . . . . .
O1 O 0.5833(2) 0.29517(10) 1.23126(9) 0.0226(5) Uani 1 1 d . . . . .
O3 O 0.0798(2) 0.66672(10) 0.77951(10) 0.0238(5) Uani 1 1 d . . . . .
O2 O 0.8642(2) -0.12073(11) 1.23408(10) 0.0273(5) Uani 1 1 d . . . . .
O4 O 0.3978(2) 0.24248(11) 0.76682(10) 0.0260(5) Uani 1 1 d . . . . .
N5 N 0.2536(2) 0.32199(12) 1.20109(11) 0.0172(5) Uani 1 1 d . . . . .
N3 N 0.8436(2) 0.03131(12) 0.88592(11) 0.0186(5) Uani 1 1 d . . . . .
H3 H 0.801402 0.072138 0.905680 0.022 Uiso 1 1 calc R U . . .
N2 N 0.7662(2) 0.17751(12) 0.80252(11) 0.0177(5) Uani 1 1 d . . . . .
N6 N 0.1469(2) 0.47036(12) 1.12076(11) 0.0175(5) Uani 1 1 d . . . . .
H6A H 0.190978 0.432439 1.098047 0.021 Uiso 1 1 calc R U . . .
N1 N 0.6803(2) 0.28426(12) 0.88625(11) 0.0182(5) Uani 1 1 d . . . . .
H1 H 0.726548 0.234943 0.907272 0.022 Uiso 1 1 calc R U . . .
N4 N 0.3609(2) 0.22127(12) 1.11488(11) 0.0182(5) Uani 1 1 d . . . . .
H4 H 0.321122 0.272057 1.094393 0.022 Uiso 1 1 calc R U . . .
C45 C 0.1347(3) 0.45919(15) 1.19578(14) 0.0184(6) Uani 1 1 d . . . . .
C79 C 0.5337(3) -0.06254(15) 1.40495(15) 0.0207(7) Uani 1 1 d . . . . .
C23 C 0.8179(3) 0.11884(14) 0.76471(14) 0.0168(6) Uani 1 1 d . . . . .
C24 C 0.8680(3) 0.03846(15) 0.81231(14) 0.0173(6) Uani 1 1 d . . . . .
C64 C 0.3120(3) 0.24554(15) 1.23738(14) 0.0182(6) Uani 1 1 d . . . . .
C81 C 0.6039(3) 0.01404(16) 1.29401(15) 0.0253(7) Uani 1 1 d . . . . .
H81 H 0.674220 0.028694 1.264210 0.030 Uiso 1 1 calc R U . . .
C65 C 0.3701(3) 0.18997(15) 1.18938(14) 0.0178(6) Uani 1 1 d . . . . .
C44 C 0.1935(3) 0.37786(15) 1.24012(14) 0.0177(6) Uani 1 1 d . . . . .
C62 C -0.0935(3) 0.63818(17) 1.47943(16) 0.0279(7) Uani 1 1 d . . . . .
C16A C 0.5517(18) 0.5282(6) 0.7216(7) 0.0193(18) Uani 0.67(4) 1 d D . P A 1
H16A H 0.595104 0.540716 0.758868 0.023 Uiso 0.67(4) 1 calc R U P A 1
C56 C 0.0218(3) 0.55677(15) 1.28040(14) 0.0195(7) Uani 1 1 d . . . . .
C82 C 0.5650(3) -0.12033(17) 1.47759(16) 0.0281(7) Uani 1 1 d . . . . .
C22 C 0.8182(3) 0.13627(15) 0.68816(14) 0.0210(7) Uani 1 1 d . . . . .
H22 H 0.851232 0.094302 0.662310 0.025 Uiso 1 1 calc R U . . .
C76 C 0.4718(3) 0.04778(14) 1.26980(14) 0.0183(6) Uani 1 1 d . . . . .
C51 C -0.0024(3) 0.67779(15) 0.89692(14) 0.0200(7) Uani 1 1 d . . . . .
H51 H -0.062115 0.728258 0.874804 0.024 Uiso 1 1 calc R U . . .
C5 C 0.5837(3) 0.39233(15) 0.80137(15) 0.0203(7) Uani 1 1 d . . . . .
C10 C 0.5178(3) 0.37065(15) 1.11322(15) 0.0209(7) Uani 1 1 d . . . . .
H10 H 0.454267 0.408789 1.135080 0.025 Uiso 1 1 calc R U . . .
C60 C 0.0798(3) 0.57774(17) 1.39627(16) 0.0311(8) Uani 1 1 d . . . . .
H60 H 0.146288 0.573801 1.430601 0.037 Uiso 1 1 calc R U . . .
C15 C 0.5311(3) 0.45100(15) 0.73243(15) 0.0210(6) Uani 1 1 d D . . . .
C3 C 0.7151(3) 0.25461(14) 0.76490(14) 0.0188(6) Uani 1 1 d . . . . .
C43 C 0.1891(3) 0.35840(15) 1.31604(14) 0.0229(7) Uani 1 1 d . . . . .
H43 H 0.143926 0.397914 1.342639 0.028 Uiso 1 1 calc R U . . .
C66 C 0.4389(3) 0.10840(15) 1.19936(15) 0.0195(6) Uani 1 1 d . . . . .
C9 C 0.5284(3) 0.38334(15) 1.03800(15) 0.0191(6) Uani 1 1 d . . . . .
H9 H 0.472737 0.431220 1.008625 0.023 Uiso 1 1 calc R U . . .
C11 C 0.6006(3) 0.30169(16) 1.15715(14) 0.0196(7) Uani 1 1 d . . . . .
C59 C -0.0534(3) 0.60869(15) 1.41100(15) 0.0215(7) Uani 1 1 d . . . . .
C80 C 0.6339(3) -0.04078(16) 1.36119(15) 0.0248(7) Uani 1 1 d . . . . .
H80 H 0.724421 -0.063308 1.376879 0.030 Uiso 1 1 calc R U . . .
C67 C 0.4719(3) 0.09274(15) 1.12869(15) 0.0208(7) Uani 1 1 d . . . . .
H67 H 0.520614 0.042100 1.118674 0.025 Uiso 1 1 calc R U . . .
C74 C 0.3584(3) 0.26021(15) 0.95599(14) 0.0202(7) Uani 1 1 d . . . . .
H74 H 0.318603 0.301760 0.981445 0.024 Uiso 1 1 calc R U . . .
C48 C 0.0821(3) 0.54753(14) 1.08581(14) 0.0182(6) Uani 1 1 d . . . . .
C72 C 0.4096(3) 0.21806(16) 0.84208(15) 0.0226(7) Uani 1 1 d . . . . .
C26 C 0.9475(3) -0.09141(15) 0.87436(14) 0.0192(6) Uani 1 1 d . . . . .
H26 H 0.988045 -0.148197 0.885131 0.023 Uiso 1 1 calc R U . . .
C50 C -0.0039(3) 0.64990(15) 0.97190(14) 0.0194(6) Uani 1 1 d . . . . .
H50 H -0.064766 0.681405 1.000790 0.023 Uiso 1 1 calc R U . . .
C27 C 0.8922(3) -0.04650(15) 0.92536(15) 0.0194(6) Uani 1 1 d . . . . .
C12 C 0.6906(3) 0.24563(16) 1.12481(15) 0.0232(7) Uani 1 1 d . . . . .
H12 H 0.746228 0.197896 1.154421 0.028 Uiso 1 1 calc R U . . .
C2 C 0.7183(3) 0.27600(15) 0.68886(15) 0.0223(7) Uani 1 1 d . . . . .
H2 H 0.685996 0.330984 0.663564 0.027 Uiso 1 1 calc R U . . .
C4 C 0.6594(3) 0.31181(15) 0.81202(14) 0.0189(6) Uani 1 1 d . . . . .
C46 C 0.0609(3) 0.53292(15) 1.20999(14) 0.0193(6) Uani 1 1 d . . . . .
C52 C 0.0856(3) 0.63300(16) 0.85302(14) 0.0196(6) Uani 1 1 d . . . . .
C54 C 0.1688(3) 0.53175(15) 0.96142(14) 0.0213(7) Uani 1 1 d . . . . .
H54 H 0.228174 0.481114 0.983434 0.026 Uiso 1 1 calc R U . . .
C58 C -0.1487(3) 0.61450(17) 1.36085(16) 0.0286(7) Uani 1 1 d . . . . .
H58 H -0.240692 0.636070 1.370683 0.034 Uiso 1 1 calc R U . . .
C28 C 0.8832(3) -0.06670(15) 1.00492(14) 0.0199(7) Uani 1 1 d . . . . .
C68 C 0.4214(3) 0.16342(15) 1.07657(15) 0.0207(7) Uani 1 1 d . . . . .
C69 C 0.4203(3) 0.18251(15) 0.99613(14) 0.0184(6) Uani 1 1 d . . . . .
C34 C 0.9029(3) -0.20298(16) 1.27439(15) 0.0303(8) Uani 1 1 d . . . . .
H34A H 0.886963 -0.204833 1.326847 0.045 Uiso 1 1 calc R U . . .
H34B H 0.998226 -0.226794 1.266401 0.045 Uiso 1 1 calc R U . . .
H34C H 0.850158 -0.233735 1.257560 0.045 Uiso 1 1 calc R U . . .
C32 C 0.8246(3) -0.02820(16) 1.12092(15) 0.0238(7) Uani 1 1 d . . . . .
H32 H 0.787916 0.013029 1.147170 0.029 Uiso 1 1 calc R U . . .
C61 C 0.1171(3) 0.55231(17) 1.33134(16) 0.0295(7) Uani 1 1 d . . . . .
H61 H 0.209295 0.531479 1.321491 0.035 Uiso 1 1 calc R U . . .
C57 C -0.1113(3) 0.58905(16) 1.29588(15) 0.0288(7) Uani 1 1 d . . . . .
H57 H -0.178269 0.593868 1.261493 0.035 Uiso 1 1 calc R U . . .
C29 C 0.9329(3) -0.14664(16) 1.04427(15) 0.0260(7) Uani 1 1 d . . . . .
H29 H 0.971342 -0.187867 1.018266 0.031 Uiso 1 1 calc R U . . .
C71 C 0.4730(3) 0.14074(16) 0.88044(15) 0.0239(7) Uani 1 1 d . . . . .
H71 H 0.512989 0.099416 0.854776 0.029 Uiso 1 1 calc R U . . .
C53 C 0.1710(3) 0.55881(15) 0.88593(15) 0.0228(7) Uani 1 1 d . . . . .
H53 H 0.230577 0.526869 0.856856 0.027 Uiso 1 1 calc R U . . .
C17A C 0.5100(13) 0.5868(6) 0.6577(6) 0.0198(18) Uani 0.67(4) 1 d D . P A 1
H17A H 0.528424 0.637917 0.650221 0.024 Uiso 0.67(4) 1 calc R U P A 1
C7 C 0.6202(3) 0.34297(15) 0.92349(14) 0.0196(7) Uani 1 1 d . . . . .
C35 C 0.9839(3) -0.06679(15) 0.73555(14) 0.0190(6) Uani 1 1 d D . . . .
C33 C 0.8292(3) -0.00874(15) 1.04568(14) 0.0211(7) Uani 1 1 d . . . . .
H33 H 0.794367 0.046122 1.020643 0.025 Uiso 1 1 calc R U . . .
C6 C 0.5619(3) 0.41063(15) 0.87134(14) 0.0207(7) Uani 1 1 d . . . . .
H6 H 0.514246 0.461733 0.880798 0.025 Uiso 1 1 calc R U . . .
C30 C 0.9273(3) -0.16716(15) 1.12031(15) 0.0247(7) Uani 1 1 d . . . . .
H30 H 0.960644 -0.221986 1.145785 0.030 Uiso 1 1 calc R U . . .
C47 C 0.0269(3) 0.58709(15) 1.14064(14) 0.0215(7) Uani 1 1 d . . . . .
H47 H -0.025528 0.641841 1.133191 0.026 Uiso 1 1 calc R U . . .
C49 C 0.0827(3) 0.57599(15) 1.00622(14) 0.0185(6) Uani 1 1 d . . . . .
C70 C 0.4778(3) 0.12382(16) 0.95661(15) 0.0233(7) Uani 1 1 d . . . . .
H70 H 0.521805 0.070570 0.982452 0.028 Uiso 1 1 calc R U . . .
C31 C 0.8735(3) -0.10799(16) 1.15880(14) 0.0219(7) Uani 1 1 d . . . . .
C55 C 0.1617(3) 0.62043(16) 0.73248(15) 0.0280(7) Uani 1 1 d . . . . .
H55A H 0.140068 0.568605 0.738906 0.042 Uiso 1 1 calc R U . . .
H55B H 0.256045 0.610423 0.744786 0.042 Uiso 1 1 calc R U . . .
H55C H 0.145380 0.650339 0.681316 0.042 Uiso 1 1 calc R U . . .
C78 C 0.4032(3) -0.03181(16) 1.38145(16) 0.0308(8) Uani 1 1 d . . . . .
H78 H 0.333544 -0.047301 1.411308 0.037 Uiso 1 1 calc R U . . .
C8 C 0.6183(3) 0.32821(15) 1.00340(14) 0.0201(7) Uani 1 1 d . . . . .
C14 C 0.6614(3) 0.22381(16) 1.27869(15) 0.0282(7) Uani 1 1 d . . . . .
H14A H 0.638536 0.225936 1.329913 0.042 Uiso 1 1 calc R U . . .
H14B H 0.756672 0.220411 1.270777 0.042 Uiso 1 1 calc R U . . .
H14C H 0.642791 0.176057 1.267963 0.042 Uiso 1 1 calc R U . . .
C1 C 0.7692(3) 0.21597(15) 0.65053(15) 0.0241(7) Uani 1 1 d . . . . .
H1A H 0.770698 0.229328 0.598364 0.029 Uiso 1 1 calc R U . . .
C13 C 0.6992(3) 0.25951(15) 1.04883(15) 0.0225(7) Uani 1 1 d . . . . .
H13 H 0.762170 0.220985 1.027101 0.027 Uiso 1 1 calc R U . . .
C25 C 0.9348(3) -0.03987(15) 0.80340(14) 0.0178(6) Uani 1 1 d . . . . .
C42 C 0.2522(3) 0.27989(16) 1.35244(16) 0.0269(7) Uani 1 1 d . . . . .
H42 H 0.251843 0.265560 1.404600 0.032 Uiso 1 1 calc R U . . .
C63 C 0.3152(3) 0.22267(16) 1.31351(15) 0.0230(7) Uani 1 1 d . . . . .
H63 H 0.359593 0.168957 1.338043 0.028 Uiso 1 1 calc R U . . .
C40A C 0.951(2) -0.1371(9) 0.7282(8) 0.019(2) Uani 0.510(3) 1 d D . P B 2
H40A H 0.905584 -0.164550 0.766786 0.023 Uiso 0.510(3) 1 calc R U P B 2
C36A C 1.053(2) -0.0287(13) 0.6798(8) 0.028(4) Uani 0.510(3) 1 d D . P B 2
H36A H 1.077735 0.017819 0.684689 0.033 Uiso 0.510(3) 1 calc R U P B 2
C73 C 0.3535(3) 0.27818(15) 0.88027(15) 0.0208(7) Uani 1 1 d . . . . .
H73 H 0.311688 0.331724 0.854229 0.025 Uiso 1 1 calc R U . . .
C77 C 0.3736(3) 0.02183(17) 1.31410(17) 0.0316(8) Uani 1 1 d . . . . .
H77 H 0.283297 0.041499 1.297687 0.038 Uiso 1 1 calc R U . . .
C18A C 0.4415(14) 0.5699(8) 0.6051(6) 0.023(2) Uani 0.67(4) 1 d D . P A 1
C20A C 0.4590(17) 0.4361(8) 0.6794(7) 0.026(2) Uani 0.67(4) 1 d D . P A 1
H20A H 0.439442 0.385398 0.686170 0.032 Uiso 0.67(4) 1 calc R U P A 1
C75 C 0.4464(3) 0.18119(17) 0.72560(16) 0.0307(8) Uani 1 1 d . . . . .
H75A H 0.397191 0.140017 0.739805 0.046 Uiso 1 1 calc R U . . .
H75B H 0.541914 0.155839 0.735754 0.046 Uiso 1 1 calc R U . . .
H75C H 0.433229 0.205752 0.673037 0.046 Uiso 1 1 calc R U . . .
C19A C 0.4155(13) 0.4964(9) 0.6159(6) 0.030(2) Uani 0.67(4) 1 d D . P A 1
H19A H 0.366916 0.485976 0.579574 0.036 Uiso 0.67(4) 1 calc R U P A 1
C39A C 0.9848(15) -0.1664(7) 0.6640(6) 0.0160(19) Uani 0.510(3) 1 d D . P B 2
H39A H 0.963279 -0.213908 0.659215 0.019 Uiso 0.510(3) 1 calc R U P B 2
C37A C 1.0859(14) -0.0585(8) 0.6165(6) 0.021(2) Uani 0.510(3) 1 d D . P B 2
H37A H 1.134126 -0.032460 0.578462 0.026 Uiso 0.510(3) 1 calc R U P B 2
C41 C 1.1221(4) -0.1318(2) 0.5309(3) 0.027(2) Uani 0.490(3) 1 d D . P B 1
C38A C 1.0491(14) -0.1261(7) 0.6082(6) 0.019(2) Uani 0.510(3) 1 d D . P B 2
C21A C 0.4096(4) 0.6342(3) 0.5338(3) 0.0199(19) Uani 0.490(3) 1 d D . P A 1
F6A F 1.0976(4) -0.2290(2) 0.5430(2) 0.0332(10) Uani 0.510(3) 1 d D . P B 2
F5A F 0.9656(4) -0.1161(2) 0.49044(19) 0.0392(11) Uani 0.510(3) 1 d D . P B 2
F6 F 1.0439(5) -0.1701(4) 0.5073(3) 0.0487(17) Uani 0.490(3) 1 d D . P B 1
F4 F 1.2467(4) -0.1813(2) 0.5348(2) 0.0382(11) Uani 0.490(3) 1 d D . P B 1
F5 F 1.1246(4) -0.0675(3) 0.47664(19) 0.0430(12) Uani 0.490(3) 1 d D . P B 1
F4A F 1.1769(5) -0.1272(3) 0.4984(2) 0.0408(14) Uani 0.510(3) 1 d D . P B 2
F3 F 0.5093(5) 0.6284(3) 0.4847(2) 0.0445(13) Uani 0.490(3) 1 d D . P A 1
F1 F 0.3765(4) 0.70983(19) 0.5448(2) 0.0342(11) Uani 0.490(3) 1 d D . P A 1
F2 F 0.3033(5) 0.6264(3) 0.5019(3) 0.0409(14) Uani 0.490(3) 1 d D . P A 1
F2A F 0.3646(4) 0.5752(2) 0.47866(18) 0.0434(12) Uani 0.510(3) 1 d D . P A 2
F1A F 0.2405(4) 0.6569(2) 0.5380(2) 0.0439(12) Uani 0.510(3) 1 d D . P A 2
F3A F 0.4402(6) 0.6674(3) 0.5063(3) 0.0504(18) Uani 0.510(3) 1 d D . P A 2
C41A C 1.0728(4) -0.14864(19) 0.5349(3) 0.0228(19) Uani 0.510(3) 1 d D . P B 2
C21 C 0.3679(4) 0.6145(3) 0.5317(3) 0.0243(19) Uani 0.510(3) 1 d D . P A 2
C36 C 1.065(2) -0.0261(12) 0.6876(8) 0.018(2) Uani 0.490(3) 1 d D . P B 1
H36 H 1.090057 0.016186 0.701607 0.022 Uiso 0.490(3) 1 calc R U P B 1
C37 C 1.1094(16) -0.0450(9) 0.6205(7) 0.021(2) Uani 0.490(3) 1 d D . P B 1
H37 H 1.161959 -0.015513 0.588508 0.025 Uiso 0.490(3) 1 calc R U P B 1
C38 C 1.0742(15) -0.1087(8) 0.6018(6) 0.017(2) Uani 0.490(3) 1 d D . P B 1
C39 C 1.0007(16) -0.1508(7) 0.6480(6) 0.020(2) Uani 0.490(3) 1 d D . P B 1
H39 H 0.977347 -0.193985 0.634456 0.024 Uiso 0.490(3) 1 calc R U P B 1
C40 C 0.959(2) -0.1317(10) 0.7147(8) 0.021(3) Uani 0.490(3) 1 d D . P B 1
H40 H 0.912011 -0.164226 0.747415 0.026 Uiso 0.490(3) 1 calc R U P B 1
C20 C 0.449(4) 0.4290(16) 0.6894(14) 0.027(5) Uani 0.33(4) 1 d D . P A 2
H20 H 0.428198 0.378733 0.706220 0.032 Uiso 0.33(4) 1 calc R U P A 2
C19 C 0.397(2) 0.4783(13) 0.6224(10) 0.015(3) Uani 0.33(4) 1 d D . P A 2
H19 H 0.345777 0.460552 0.592526 0.018 Uiso 0.33(4) 1 calc R U P A 2
C18 C 0.421(2) 0.5546(13) 0.6000(10) 0.015(3) Uani 0.33(4) 1 d D . P A 2
C17 C 0.492(2) 0.5784(10) 0.6441(14) 0.018(3) Uani 0.33(4) 1 d D . P A 2
H17 H 0.504318 0.631248 0.629966 0.022 Uiso 0.33(4) 1 calc R U P A 2
C16 C 0.548(4) 0.5281(12) 0.7095(15) 0.024(5) Uani 0.33(4) 1 d D . P A 2
H16 H 0.598997 0.546735 0.738854 0.029 Uiso 0.33(4) 1 calc R U P A 2

loop_
_atom_site_aniso_label
_atom_site_aniso_U_11
_atom_site_aniso_U_22
_atom_site_aniso_U_33
_atom_site_aniso_U_23
_atom_site_aniso_U_13
_atom_site_aniso_U_12
F11 0.0393(13) 0.0554(12) 0.0328(11) -0.0208(9) 0.0182(9) -0.0197(10)
F7 0.0456(13) 0.0467(11) 0.0305(11) 0.0088(8) -0.0174(9) -0.0170(10)
F12 0.0882(18) 0.0257(9) 0.0349(11) -0.0181(8) 0.0155(11) -0.0141(10)
F10 0.0441(13) 0.0587(12) 0.0214(10) -0.0123(9) -0.0014(9) -0.0101(10)
F9 0.0506(15) 0.0646(13) 0.0240(11) -0.0018(9) 0.0105(10) -0.0062(11)
F8 0.0864(18) 0.0205(9) 0.0367(11) 0.0039(8) -0.0126(11) -0.0167(10)
O1 0.0267(13) 0.0210(10) 0.0170(11) -0.0024(8) -0.0017(9) -0.0029(9)
O3 0.0276(13) 0.0213(10) 0.0200(11) -0.0025(8) 0.0044(9) -0.0053(9)
O2 0.0336(14) 0.0272(11) 0.0167(11) 0.0033(8) 0.0008(10) -0.0080(10)
O4 0.0337(14) 0.0250(10) 0.0209(11) -0.0111(9) -0.0001(10) -0.0056(10)
N5 0.0188(14) 0.0150(11) 0.0173(12) -0.0032(9) -0.0005(10) -0.0039(10)
N3 0.0218(15) 0.0133(11) 0.0187(13) -0.0055(9) 0.0028(11) -0.0003(10)
N2 0.0203(15) 0.0154(11) 0.0169(12) -0.0036(9) 0.0005(10) -0.0039(10)
N6 0.0209(15) 0.0129(11) 0.0172(13) -0.0047(9) 0.0034(11) -0.0019(10)
N1 0.0238(15) 0.0102(11) 0.0170(13) -0.0019(9) -0.0024(11) 0.0008(10)
N4 0.0228(15) 0.0108(11) 0.0183(13) -0.0013(9) -0.0006(11) -0.0016(10)
C45 0.0184(17) 0.0220(14) 0.0161(15) -0.0067(11) -0.0007(12) -0.0052(13)
C79 0.0252(19) 0.0136(14) 0.0215(16) -0.0040(11) -0.0014(14) -0.0022(13)
C23 0.0169(17) 0.0143(13) 0.0186(15) -0.0056(11) 0.0029(12) -0.0024(12)
C24 0.0201(17) 0.0165(13) 0.0160(15) -0.0032(11) -0.0004(12) -0.0063(12)
C64 0.0156(17) 0.0155(14) 0.0224(16) -0.0027(11) -0.0015(13) -0.0034(12)
C81 0.0226(19) 0.0273(15) 0.0230(17) -0.0038(13) 0.0046(14) -0.0045(14)
C65 0.0166(17) 0.0145(13) 0.0210(16) 0.0007(11) -0.0017(12) -0.0056(12)
C44 0.0165(17) 0.0182(14) 0.0178(16) -0.0066(12) 0.0028(13) -0.0024(12)
C62 0.036(2) 0.0263(16) 0.0229(17) -0.0091(13) 0.0077(15) -0.0101(15)
C16A 0.020(5) 0.0175(16) 0.016(3) -0.0067(18) 0.006(3) 0.005(2)
C56 0.0260(19) 0.0137(13) 0.0187(15) -0.0036(11) 0.0009(13) -0.0055(13)
C82 0.036(2) 0.0242(16) 0.0239(17) -0.0052(13) -0.0027(16) -0.0070(15)
C22 0.0235(18) 0.0187(14) 0.0182(16) -0.0069(12) 0.0004(13) 0.0009(13)
C76 0.0223(18) 0.0095(13) 0.0213(16) -0.0010(11) -0.0027(13) -0.0030(12)
C51 0.0202(18) 0.0140(13) 0.0248(17) -0.0020(12) -0.0015(13) -0.0047(12)
C5 0.0182(17) 0.0187(14) 0.0241(16) -0.0062(12) -0.0015(13) -0.0036(13)
C10 0.0231(18) 0.0168(14) 0.0241(17) -0.0077(12) 0.0014(13) -0.0051(13)
C60 0.026(2) 0.0396(18) 0.0339(19) -0.0204(15) 0.0000(15) -0.0095(15)
C15 0.0194(16) 0.0174(11) 0.0214(14) -0.0061(10) 0.0025(11) 0.0038(11)
C3 0.0201(18) 0.0131(13) 0.0208(16) -0.0026(11) -0.0018(13) -0.0012(12)
C43 0.0279(19) 0.0203(14) 0.0190(16) -0.0079(12) -0.0003(14) -0.0010(13)
C66 0.0205(18) 0.0150(13) 0.0236(16) -0.0044(12) 0.0000(13) -0.0057(12)
C9 0.0220(18) 0.0134(13) 0.0225(16) -0.0038(11) 0.0000(13) -0.0061(12)
C11 0.0221(18) 0.0246(15) 0.0164(15) -0.0078(12) 0.0014(13) -0.0108(13)
C59 0.0269(19) 0.0176(14) 0.0205(16) -0.0054(12) 0.0038(14) -0.0067(13)
C80 0.0197(18) 0.0284(15) 0.0213(16) -0.0028(13) -0.0029(13) -0.0004(13)
C67 0.0213(18) 0.0135(13) 0.0257(17) -0.0052(12) 0.0005(13) -0.0009(12)
C74 0.0185(18) 0.0191(14) 0.0235(16) -0.0081(12) 0.0017(13) -0.0033(12)
C48 0.0207(18) 0.0116(13) 0.0213(16) -0.0009(11) 0.0011(13) -0.0051(12)
C72 0.0248(19) 0.0245(15) 0.0204(16) -0.0078(12) -0.0002(14) -0.0072(14)
C26 0.0208(17) 0.0140(13) 0.0219(16) -0.0036(12) -0.0013(13) -0.0031(12)
C50 0.0204(17) 0.0188(14) 0.0189(16) -0.0054(11) -0.0008(13) -0.0038(12)
C27 0.0187(17) 0.0147(14) 0.0227(16) -0.0031(12) -0.0008(13) -0.0018(12)
C12 0.0239(19) 0.0200(14) 0.0233(17) -0.0048(12) -0.0039(14) -0.0011(13)
C2 0.0265(19) 0.0150(14) 0.0219(16) -0.0005(12) 0.0001(14) -0.0030(13)
C4 0.0218(18) 0.0187(14) 0.0165(15) -0.0053(11) 0.0006(13) -0.0049(13)
C46 0.0232(18) 0.0173(14) 0.0197(16) -0.0071(12) 0.0035(13) -0.0072(13)
C52 0.0198(18) 0.0219(14) 0.0176(15) -0.0012(12) 0.0001(13) -0.0089(13)
C54 0.0225(18) 0.0151(13) 0.0207(16) 0.0005(12) -0.0003(13) 0.0003(13)
C58 0.0208(19) 0.0336(16) 0.0273(18) -0.0127(14) 0.0021(14) 0.0038(14)
C28 0.0224(18) 0.0203(14) 0.0169(15) -0.0041(11) -0.0013(13) -0.0053(13)
C68 0.0225(18) 0.0182(14) 0.0219(16) -0.0092(12) 0.0014(13) -0.0025(13)
C69 0.0182(17) 0.0182(14) 0.0203(15) -0.0058(12) 0.0012(13) -0.0062(12)
C34 0.034(2) 0.0324(17) 0.0204(17) 0.0034(13) -0.0009(15) -0.0093(15)
C32 0.0234(19) 0.0227(15) 0.0220(17) -0.0078(12) 0.0009(13) 0.0011(13)
C61 0.0185(19) 0.0401(18) 0.0362(19) -0.0234(15) 0.0054(15) -0.0069(15)
C57 0.026(2) 0.0319(16) 0.0236(17) -0.0089(13) -0.0067(14) 0.0044(14)
C29 0.029(2) 0.0205(15) 0.0284(18) -0.0095(13) 0.0012(15) -0.0034(14)
C71 0.029(2) 0.0201(15) 0.0254(17) -0.0105(12) 0.0028(14) -0.0083(14)
C53 0.0217(18) 0.0214(15) 0.0228(16) -0.0058(12) 0.0054(13) -0.0023(13)
C17A 0.021(4) 0.019(2) 0.016(3) -0.0065(19) 0.003(2) 0.002(2)
C7 0.0201(18) 0.0168(14) 0.0220(16) -0.0068(12) 0.0009(13) -0.0033(12)
C35 0.0163(15) 0.0156(11) 0.0199(13) -0.0049(9) -0.0038(11) 0.0056(10)
C33 0.0242(19) 0.0181(14) 0.0184(16) -0.0022(12) 0.0025(13) -0.0036(13)
C6 0.0268(19) 0.0149(13) 0.0208(16) -0.0071(12) 0.0020(13) -0.0042(13)
C30 0.034(2) 0.0145(14) 0.0239(17) 0.0029(12) -0.0023(14) -0.0100(14)
C47 0.0258(19) 0.0105(13) 0.0254(17) -0.0042(12) 0.0011(14) -0.0006(13)
C49 0.0232(18) 0.0175(14) 0.0168(15) -0.0039(11) 0.0025(13) -0.0089(13)
C70 0.0235(18) 0.0179(14) 0.0274(17) -0.0069(12) -0.0015(14) -0.0020(13)
C31 0.0216(18) 0.0281(16) 0.0148(16) 0.0006(12) -0.0023(13) -0.0088(14)
C55 0.032(2) 0.0272(15) 0.0223(17) -0.0041(13) 0.0059(14) -0.0070(14)
C78 0.024(2) 0.0247(16) 0.0356(19) 0.0058(13) 0.0033(15) -0.0050(14)
C8 0.0228(18) 0.0172(14) 0.0208(16) -0.0058(12) -0.0006(13) -0.0050(13)
C14 0.031(2) 0.0272(15) 0.0221(17) -0.0002(13) -0.0040(14) -0.0044(14)
C1 0.0257(19) 0.0241(15) 0.0169(16) -0.0022(12) -0.0036(13) 0.0010(14)
C13 0.0217(18) 0.0226(15) 0.0220(16) -0.0058(12) -0.0008(13) -0.0032(13)
C25 0.0175(17) 0.0146(13) 0.0202(15) -0.0026(11) -0.0041(13) -0.0028(12)
C42 0.031(2) 0.0267(16) 0.0174(16) -0.0029(13) -0.0005(14) -0.0011(14)
C63 0.0249(19) 0.0197(14) 0.0197(16) -0.0027(12) -0.0011(13) 0.0002(13)
C40A 0.024(6) 0.017(3) 0.014(4) -0.005(3) -0.005(3) 0.002(3)
C36A 0.034(8) 0.026(4) 0.023(4) -0.008(3) 0.002(5) -0.006(5)
C73 0.0195(18) 0.0160(14) 0.0244(16) -0.0033(12) -0.0042(13) -0.0010(12)
C77 0.0168(18) 0.0277(16) 0.043(2) 0.0078(14) -0.0035(15) -0.0061(14)
C18A 0.024(5) 0.019(4) 0.022(3) -0.007(2) -0.001(2) 0.002(3)
C20A 0.033(5) 0.017(3) 0.025(3) -0.008(2) -0.003(3) 0.003(3)
C75 0.034(2) 0.0385(17) 0.0258(18) -0.0185(14) 0.0032(15) -0.0119(16)
C19A 0.036(5) 0.023(4) 0.028(3) -0.005(3) -0.009(3) -0.003(3)
C39A 0.018(5) 0.014(4) 0.011(4) -0.001(3) -0.002(3) 0.002(3)
C37A 0.024(6) 0.017(4) 0.020(3) -0.002(3) 0.000(3) -0.001(3)
C41 0.018(6) 0.021(4) 0.041(6) -0.010(4) -0.011(5) -0.002(4)
C38A 0.021(6) 0.015(5) 0.017(3) 0.000(3) 0.000(3) 0.000(3)
C21A 0.009(5) 0.017(5) 0.039(5) -0.011(4) -0.003(4) -0.007(3)
F6A 0.047(3) 0.0238(19) 0.030(2) -0.0149(16) 0.0011(19) -0.0037(19)
F5A 0.045(3) 0.040(2) 0.027(2) -0.0087(17) -0.0152(19) 0.002(2)
F6 0.043(4) 0.082(5) 0.044(3) -0.040(4) 0.007(3) -0.032(4)
F4 0.032(3) 0.042(2) 0.032(2) -0.0182(19) 0.0003(19) 0.010(2)
F5 0.052(3) 0.038(2) 0.026(2) -0.0058(19) 0.006(2) 0.005(2)
F4A 0.040(4) 0.054(3) 0.039(3) -0.026(3) 0.021(3) -0.022(3)
F3 0.053(3) 0.036(2) 0.028(2) 0.0016(19) 0.008(2) 0.006(2)
F1 0.051(3) 0.0141(18) 0.031(2) -0.0019(16) -0.004(2) -0.0002(18)
F2 0.042(4) 0.033(3) 0.047(3) -0.001(2) -0.020(3) -0.012(3)
F2A 0.053(3) 0.046(2) 0.026(2) -0.0053(18) -0.0121(19) -0.004(2)
F1A 0.029(3) 0.037(2) 0.048(3) 0.005(2) -0.004(2) 0.0073(19)
F3A 0.054(4) 0.050(4) 0.048(4) 0.024(3) -0.015(3) -0.040(3)
C41A 0.024(5) 0.019(4) 0.030(5) -0.007(3) -0.002(4) -0.011(3)
C21 0.012(5) 0.026(4) 0.037(5) -0.004(3) 0.002(4) -0.011(4)
C36 0.017(4) 0.015(4) 0.017(3) -0.005(2) -0.006(3) 0.005(4)
C37 0.026(6) 0.017(4) 0.020(3) -0.008(3) 0.000(3) -0.005(3)
C38 0.021(5) 0.013(5) 0.016(3) -0.004(3) -0.002(3) -0.001(3)
C39 0.025(5) 0.013(5) 0.020(5) -0.005(4) 0.003(4) -0.001(3)
C40 0.021(6) 0.021(4) 0.021(5) -0.008(4) 0.001(4) 0.000(4)
C20 0.040(10) 0.020(5) 0.019(5) 0.007(4) -0.004(6) -0.012(6)
C19 0.024(6) 0.006(5) 0.016(4) 0.001(3) 0.004(4) -0.009(4)
C18 0.024(7) 0.006(5) 0.017(5) -0.002(3) 0.003(4) -0.010(4)
C17 0.025(7) 0.010(4) 0.023(6) -0.007(3) 0.000(5) -0.007(4)
C16 0.030(10) 0.021(3) 0.021(7) -0.007(4) -0.001(7) -0.003(5)

loop_
_atom_type_symbol
_atom_type_description
_atom_type_scat_dispersion_real
_atom_type_scat_dispersion_imag
_atom_type_scat_source
C C 0.0033 0.0016 'International Tables Vol C Tables 4.2.6.8 and 6.1.1.4'
H H 0.0000 0.0000 'International Tables Vol C Tables 4.2.6.8 and 6.1.1.4'
F F 0.0171 0.0103 'International Tables Vol C Tables 4.2.6.8 and 6.1.1.4'
N N 0.0061 0.0033 'International Tables Vol C Tables 4.2.6.8 and 6.1.1.4'
O O 0.0106 0.0060 'International Tables Vol C Tables 4.2.6.8 and 6.1.1.4'

loop_
_geom_angle_atom_site_label_1
_geom_angle_atom_site_label_2
_geom_angle_atom_site_label_3
_geom_angle
_geom_angle_site_symmetry_1
_geom_angle_site_symmetry_3
_geom_angle_publ_flag
C11 O1 C14 117.4(2) . . ?
C52 O3 C55 117.6(2) . . ?
C31 O2 C34 116.7(2) . . ?
C72 O4 C75 116.9(2) . . ?
C64 N5 C44 118.9(2) . . ?
C24 N3 H3 123.8 . . ?
C24 N3 C27 112.4(2) . . ?
C27 N3 H3 123.8 . . ?
C3 N2 C23 119.1(2) . . ?
C45 N6 H6A 124.1 . . ?
C48 N6 H6A 124.1 . . ?
C48 N6 C45 111.7(2) . . ?
C4 N1 H1 124.3 . . ?
C7 N1 H1 124.3 . . ?
C7 N1 C4 111.5(2) . . ?
C65 N4 H4 124.3 . . ?
C68 N4 H4 124.3 . . ?
C68 N4 C65 111.4(2) . . ?
N6 C45 C44 117.5(2) . . ?
N6 C45 C46 106.8(2) . . ?
C46 C45 C44 135.6(2) . . ?
C80 C79 C82 120.7(3) . . ?
C80 C79 C78 119.9(3) . . ?
C78 C79 C82 119.5(3) . . ?
N2 C23 C24 113.1(2) . . ?
N2 C23 C22 121.4(2) . . ?
C22 C23 C24 125.4(2) . . ?
N3 C24 C23 117.0(2) . . ?
N3 C24 C25 106.0(2) . . ?
C25 C24 C23 136.9(2) . . ?
N5 C64 C65 114.0(2) . . ?
N5 C64 C63 122.2(3) . . ?
C63 C64 C65 123.8(2) . . ?
C76 C81 H81 119.6 . . ?
C80 C81 H81 119.6 . . ?
C80 C81 C76 120.8(3) . . ?
N4 C65 C64 117.5(2) . . ?
N4 C65 C66 106.7(2) . . ?
C66 C65 C64 135.8(2) . . ?
N5 C44 C45 114.8(2) . . ?
N5 C44 C43 121.7(2) . . ?
C43 C44 C45 123.5(2) . . ?
F11 C62 C59 112.5(2) . . ?
F12 C62 F11 105.9(3) . . ?
F12 C62 F10 106.1(2) . . ?
F12 C62 C59 112.4(2) . . ?
F10 C62 F11 106.1(2) . . ?
F10 C62 C59 113.3(3) . . ?
C15 C16A H16A 119.3 . . ?
C17A C16A H16A 119.3 . . ?
C17A C16A C15 121.5(7) . . ?
C61 C56 C46 121.4(3) . . ?
C57 C56 C46 120.7(3) . . ?
C57 C56 C61 117.8(3) . . ?
F7 C82 C79 112.3(2) . . ?
F9 C82 F7 106.2(2) . . ?
F9 C82 F8 106.0(2) . . ?
F9 C82 C79 113.1(3) . . ?
F8 C82 F7 106.2(3) . . ?
F8 C82 C79 112.4(2) . . ?
C23 C22 H22 120.7 . . ?
C1 C22 C23 118.7(3) . . ?
C1 C22 H22 120.7 . . ?
C81 C76 C66 121.0(3) . . ?
C77 C76 C81 117.2(2) . . ?
C77 C76 C66 121.8(3) . . ?
C50 C51 H51 119.6 . . ?
C50 C51 C52 120.9(3) . . ?
C52 C51 H51 119.6 . . ?
C4 C5 C15 129.5(2) . . ?
C4 C5 C6 106.8(2) . . ?
C6 C5 C15 123.6(2) . . ?
C9 C10 H10 120.1 . . ?
C9 C10 C11 119.7(3) . . ?
C11 C10 H10 120.1 . . ?
C59 C60 H60 120.0 . . ?
C59 C60 C61 120.0(3) . . ?
C61 C60 H60 120.0 . . ?
C16A C15 C5 117.0(5) . . ?
C20A C15 C16A 118.1(6) . . ?
C20A C15 C5 124.9(6) . . ?
C20 C15 C5 117.0(8) . . ?
C16 C15 C5 125.8(10) . . ?
C16 C15 C20 117.0(13) . . ?
N2 C3 C2 121.9(2) . . ?
N2 C3 C4 113.7(2) . . ?
C2 C3 C4 124.3(2) . . ?
C44 C43 H43 120.8 . . ?
C44 C43 C42 118.5(3) . . ?
C42 C43 H43 120.8 . . ?
C65 C66 C76 127.5(2) . . ?
C65 C66 C67 107.0(2) . . ?
C67 C66 C76 125.5(2) . . ?
C10 C9 H9 118.9 . . ?
C10 C9 C8 122.2(3) . . ?
C8 C9 H9 118.9 . . ?
O1 C11 C10 115.2(2) . . ?
O1 C11 C12 125.1(2) . . ?
C12 C11 C10 119.7(3) . . ?
C60 C59 C62 120.2(3) . . ?
C58 C59 C62 120.2(3) . . ?
C58 C59 C60 119.5(3) . . ?
C79 C80 C81 120.4(3) . . ?
C79 C80 H80 119.8 . . ?
C81 C80 H80 119.8 . . ?
C66 C67 H67 125.6 . . ?
C68 C67 C66 108.7(2) . . ?
C68 C67 H67 125.6 . . ?
C69 C74 H74 119.2 . . ?
C73 C74 H74 119.2 . . ?
C73 C74 C69 121.6(3) . . ?
N6 C48 C47 105.8(2) . . ?
N6 C48 C49 122.8(2) . . ?
C47 C48 C49 131.3(2) . . ?
O4 C72 C71 125.3(3) . . ?
O4 C72 C73 115.2(2) . . ?
C71 C72 C73 119.5(3) . . ?
C27 C26 H26 125.3 . . ?
C27 C26 C25 109.5(2) . . ?
C25 C26 H26 125.3 . . ?
C51 C50 H50 119.5 . . ?
C51 C50 C49 121.1(3) . . ?
C49 C50 H50 119.5 . . ?
N3 C27 C26 105.5(2) . . ?
N3 C27 C28 121.4(2) . . ?
C26 C27 C28 133.0(2) . . ?
C11 C12 H12 120.2 . . ?
C11 C12 C13 119.6(3) . . ?
C13 C12 H12 120.2 . . ?
C3 C2 H2 120.6 . . ?
C1 C2 C3 118.8(2) . . ?
C1 C2 H2 120.6 . . ?
N1 C4 C5 106.3(2) . . ?
N1 C4 C3 117.7(2) . . ?
C5 C4 C3 135.9(2) . . ?
C45 C46 C56 130.3(2) . . ?
C45 C46 C47 106.5(2) . . ?
C47 C46 C56 123.2(2) . . ?
O3 C52 C51 116.0(2) . . ?
O3 C52 C53 125.0(3) . . ?
C53 C52 C51 119.0(3) . . ?
C53 C54 H54 118.8 . . ?
C53 C54 C49 122.4(3) . . ?
C49 C54 H54 118.8 . . ?
C59 C58 H58 119.8 . . ?
C59 C58 C57 120.4(3) . . ?
C57 C58 H58 119.8 . . ?
C29 C28 C27 120.6(3) . . ?
C33 C28 C27 122.6(2) . . ?
C33 C28 C29 116.8(2) . . ?
N4 C68 C67 106.1(2) . . ?
N4 C68 C69 121.0(2) . . ?
C67 C68 C69 132.9(3) . . ?
C74 C69 C68 121.2(2) . . ?
C70 C69 C74 117.2(3) . . ?
C70 C69 C68 121.5(2) . . ?
O2 C34 H34A 109.5 . . ?
O2 C34 H34B 109.5 . . ?
O2 C34 H34C 109.5 . . ?
H34A C34 H34B 109.5 . . ?
H34A C34 H34C 109.5 . . ?
H34B C34 H34C 109.5 . . ?
C33 C32 H32 119.9 . . ?
C33 C32 C31 120.1(3) . . ?
C31 C32 H32 119.9 . . ?
C56 C61 H61 119.4 . . ?
C60 C61 C56 121.2(3) . . ?
C60 C61 H61 119.4 . . ?
C56 C57 C58 121.0(3) . . ?
C56 C57 H57 119.5 . . ?
C58 C57 H57 119.5 . . ?
C28 C29 H29 119.2 . . ?
C30 C29 C28 121.6(3) . . ?
C30 C29 H29 119.2 . . ?
C72 C71 H71 120.2 . . ?
C72 C71 C70 119.7(3) . . ?
C70 C71 H71 120.2 . . ?
C52 C53 H53 120.3 . . ?
C54 C53 C52 119.5(3) . . ?
C54 C53 H53 120.3 . . ?
C16A C17A H17A 120.4 . . ?
C18A C17A C16A 119.2(6) . . ?
C18A C17A H17A 120.4 . . ?
N1 C7 C6 106.2(2) . . ?
N1 C7 C8 122.9(2) . . ?
C6 C7 C8 130.8(3) . . ?
C40A C35 C25 114.4(5) . . ?
C36A C35 C25 126.3(6) . . ?
C36A C35 C40A 119.3(9) . . ?
C36 C35 C25 119.4(6) . . ?
C40 C35 C25 124.9(5) . . ?
C40 C35 C36 115.7(8) . . ?
C28 C33 H33 119.0 . . ?
C32 C33 C28 122.1(2) . . ?
C32 C33 H33 119.0 . . ?
C5 C6 H6 125.4 . . ?
C7 C6 C5 109.1(2) . . ?
C7 C6 H6 125.4 . . ?
C29 C30 H30 120.1 . . ?
C31 C30 C29 119.9(2) . . ?
C31 C30 H30 120.1 . . ?
C48 C47 C46 109.2(2) . . ?
C48 C47 H47 125.4 . . ?
C46 C47 H47 125.4 . . ?
C50 C49 C48 120.7(3) . . ?
C54 C49 C48 122.0(2) . . ?
C54 C49 C50 117.2(2) . . ?
C69 C70 H70 119.1 . . ?
C71 C70 C69 121.9(3) . . ?
C71 C70 H70 119.1 . . ?
O2 C31 C32 115.3(3) . . ?
C30 C31 O2 125.2(2) . . ?
C30 C31 C32 119.5(3) . . ?
O3 C55 H55A 109.5 . . ?
O3 C55 H55B 109.5 . . ?
O3 C55 H55C 109.5 . . ?
H55A C55 H55B 109.5 . . ?
H55A C55 H55C 109.5 . . ?
H55B C55 H55C 109.5 . . ?
C79 C78 H78 120.2 . . ?
C79 C78 C77 119.7(3) . . ?
C77 C78 H78 120.2 . . ?
C9 C8 C7 119.6(2) . . ?
C13 C8 C9 116.8(3) . . ?
C13 C8 C7 123.5(3) . . ?
O1 C14 H14A 109.5 . . ?
O1 C14 H14B 109.5 . . ?
O1 C14 H14C 109.5 . . ?
H14A C14 H14B 109.5 . . ?
H14A C14 H14C 109.5 . . ?
H14B C14 H14C 109.5 . . ?
C22 C1 H1A 120.0 . . ?
C2 C1 C22 120.0(3) . . ?
C2 C1 H1A 120.0 . . ?
C12 C13 C8 122.0(3) . . ?
C12 C13 H13 119.0 . . ?
C8 C13 H13 119.0 . . ?
C24 C25 C26 106.5(2) . . ?
C24 C25 C35 128.9(2) . . ?
C26 C25 C35 124.6(2) . . ?
C43 C42 H42 119.8 . . ?
C63 C42 C43 120.4(3) . . ?
C63 C42 H42 119.8 . . ?
C64 C63 H63 120.9 . . ?
C42 C63 C64 118.2(3) . . ?
C42 C63 H63 120.9 . . ?
C35 C40A H40A 119.9 . . ?
C39A C40A C35 120.1(8) . . ?
C39A C40A H40A 119.9 . . ?
C35 C36A H36A 120.1 . . ?
C35 C36A C37A 119.9(10) . . ?
C37A C36A H36A 120.1 . . ?
C74 C73 C72 120.1(2) . . ?
C74 C73 H73 120.0 . . ?
C72 C73 H73 120.0 . . ?
C76 C77 H77 119.0 . . ?
C78 C77 C76 122.0(3) . . ?
C78 C77 H77 119.0 . . ?
C17A C18A C21A 116.1(10) . . ?
C19A C18A C17A 120.2(5) . . ?
C19A C18A C21A 123.4(11) . . ?
C15 C20A H20A 120.2 . . ?
C15 C20A C19A 119.5(7) . . ?
C19A C20A H20A 120.2 . . ?
O4 C75 H75A 109.5 . . ?
O4 C75 H75B 109.5 . . ?
O4 C75 H75C 109.5 . . ?
H75A C75 H75B 109.5 . . ?
H75A C75 H75C 109.5 . . ?
H75B C75 H75C 109.5 . . ?
C18A C19A C20A 121.3(6) . . ?
C18A C19A H19A 119.3 . . ?
C20A C19A H19A 119.3 . . ?
C40A C39A H39A 120.1 . . ?
C38A C39A C40A 119.8(7) . . ?
C38A C39A H39A 120.1 . . ?
C36A C37A H37A 119.6 . . ?
C36A C37A C38A 120.8(8) . . ?
C38A C37A H37A 119.6 . . ?
F6 C41 F4 106.3(5) . . ?
F6 C41 F5 106.4(5) . . ?
F6 C41 C38 112.2(6) . . ?
F4 C41 F5 105.5(4) . . ?
F4 C41 C38 113.3(7) . . ?
F5 C41 C38 112.5(6) . . ?
C39A C38A C37A 120.1(7) . . ?
C39A C38A C41A 122.0(6) . . ?
C37A C38A C41A 117.8(7) . . ?
F3 C21A C18A 113.9(6) . . ?
F3 C21A F2 106.9(5) . . ?
F1 C21A C18A 112.7(7) . . ?
F1 C21A F3 107.5(5) . . ?
F1 C21A F2 106.6(4) . . ?
F2 C21A C18A 108.9(7) . . ?
F6A C41A C38A 110.6(6) . . ?
F5A C41A C38A 112.7(7) . . ?
F5A C41A F6A 105.4(4) . . ?
F5A C41A F4A 107.4(5) . . ?
F4A C41A C38A 113.4(5) . . ?
F4A C41A F6A 107.0(4) . . ?
F2A C21 C18 109.1(10) . . ?
F1A C21 F2A 104.5(5) . . ?
F1A C21 C18 112.8(10) . . ?
F3A C21 F2A 107.4(5) . . ?
F3A C21 F1A 108.0(5) . . ?
F3A C21 C18 114.4(10) . . ?
C35 C36 H36 118.5 . . ?
C37 C36 C35 123.0(10) . . ?
C37 C36 H36 118.5 . . ?
C36 C37 H37 121.2 . . ?
C36 C37 C38 117.6(8) . . ?
C38 C37 H37 121.2 . . ?
C37 C38 C41 119.3(7) . . ?
C39 C38 C41 119.9(8) . . ?
C39 C38 C37 120.7(7) . . ?
C38 C39 H39 119.7 . . ?
C38 C39 C40 120.6(8) . . ?
C40 C39 H39 119.7 . . ?
C35 C40 H40 118.9 . . ?
C39 C40 C35 122.2(9) . . ?
C39 C40 H40 118.9 . . ?
C15 C20 H20 118.9 . . ?
C19 C20 C15 122.1(14) . . ?
C19 C20 H20 118.9 . . ?
C20 C19 H19 120.6 . . ?
C20 C19 C18 118.7(11) . . ?
C18 C19 H19 120.6 . . ?
C19 C18 C21 124.8(16) . . ?
C17 C18 C21 116.0(16) . . ?
C17 C18 C19 119.1(10) . . ?
C18 C17 H17 119.0 . . ?
C18 C17 C16 122.1(11) . . ?
C16 C17 H17 119.0 . . ?
C15 C16 H16 119.7 . . ?
C17 C16 C15 120.6(13) . . ?
C17 C16 H16 119.7 . . ?

loop_
_geom_bond_atom_site_label_1
_geom_bond_atom_site_label_2
_geom_bond_distance
_geom_bond_site_symmetry_2
_geom_bond_publ_flag
F11 C62 1.340(4) . ?
F7 C82 1.336(3) . ?
F12 C62 1.335(3) . ?
F10 C62 1.338(3) . ?
F9 C82 1.331(4) . ?
F8 C82 1.334(3) . ?
O1 C11 1.370(3) . ?
O1 C14 1.426(3) . ?
O3 C52 1.364(3) . ?
O3 C55 1.420(3) . ?
O2 C34 1.428(3) . ?
O2 C31 1.376(3) . ?
O4 C72 1.377(3) . ?
O4 C75 1.432(3) . ?
N5 C64 1.349(3) . ?
N5 C44 1.352(3) . ?
N3 H3 0.8800 . ?
N3 C24 1.368(3) . ?
N3 C27 1.369(3) . ?
N2 C23 1.357(3) . ?
N2 C3 1.352(3) . ?
N6 H6A 0.8800 . ?
N6 C45 1.375(3) . ?
N6 C48 1.366(3) . ?
N1 H1 0.8800 . ?
N1 C4 1.371(3) . ?
N1 C7 1.366(3) . ?
N4 H4 0.8800 . ?
N4 C65 1.374(3) . ?
N4 C68 1.369(3) . ?
C45 C44 1.464(3) . ?
C45 C46 1.388(4) . ?
C79 C82 1.491(4) . ?
C79 C80 1.370(4) . ?
C79 C78 1.372(4) . ?
C23 C24 1.461(3) . ?
C23 C22 1.394(4) . ?
C24 C25 1.405(4) . ?
C64 C65 1.463(4) . ?
C64 C63 1.388(4) . ?
C81 H81 0.9500 . ?
C81 C76 1.394(4) . ?
C81 C80 1.389(3) . ?
C65 C66 1.391(3) . ?
C44 C43 1.383(4) . ?
C62 C59 1.485(4) . ?
C16A H16A 0.9500 . ?
C16A C15 1.404(7) . ?
C16A C17A 1.389(7) . ?
C56 C46 1.474(4) . ?
C56 C61 1.391(4) . ?
C56 C57 1.384(4) . ?
C22 H22 0.9500 . ?
C22 C1 1.385(3) . ?
C76 C66 1.482(3) . ?
C76 C77 1.386(4) . ?
C51 H51 0.9500 . ?
C51 C50 1.376(4) . ?
C51 C52 1.393(4) . ?
C5 C15 1.479(4) . ?
C5 C4 1.393(4) . ?
C5 C6 1.410(4) . ?
C10 H10 0.9500 . ?
C10 C9 1.376(4) . ?
C10 C11 1.392(4) . ?
C60 H60 0.9500 . ?
C60 C59 1.377(4) . ?
C60 C61 1.387(4) . ?
C15 C20A 1.393(7) . ?
C15 C20 1.393(13) . ?
C15 C16 1.386(13) . ?
C3 C2 1.386(4) . ?
C3 C4 1.467(4) . ?
C43 H43 0.9500 . ?
C43 C42 1.387(4) . ?
C66 C67 1.415(4) . ?
C9 H9 0.9500 . ?
C9 C8 1.396(4) . ?
C11 C12 1.382(4) . ?
C59 C58 1.373(4) . ?
C80 H80 0.9500 . ?
C67 H67 0.9500 . ?
C67 C68 1.384(4) . ?
C74 H74 0.9500 . ?
C74 C69 1.396(3) . ?
C74 C73 1.379(4) . ?
C48 C47 1.380(4) . ?
C48 C49 1.458(4) . ?
C72 C71 1.383(4) . ?
C72 C73 1.389(4) . ?
C26 H26 0.9500 . ?
C26 C27 1.377(4) . ?
C26 C25 1.416(3) . ?
C50 H50 0.9500 . ?
C50 C49 1.397(4) . ?
C27 C28 1.452(4) . ?
C12 H12 0.9500 . ?
C12 C13 1.388(4) . ?
C2 H2 0.9500 . ?
C2 C1 1.381(4) . ?
C46 C47 1.420(3) . ?
C52 C53 1.388(4) . ?
C54 H54 0.9500 . ?
C54 C53 1.383(4) . ?
C54 C49 1.390(4) . ?
C58 H58 0.9500 . ?
C58 C57 1.388(4) . ?
C28 C29 1.399(4) . ?
C28 C33 1.389(4) . ?
C68 C69 1.465(4) . ?
C69 C70 1.389(4) . ?
C34 H34A 0.9800 . ?
C34 H34B 0.9800 . ?
C34 H34C 0.9800 . ?
C32 H32 0.9500 . ?
C32 C33 1.371(4) . ?
C32 C31 1.387(4) . ?
C61 H61 0.9500 . ?
C57 H57 0.9500 . ?
C29 H29 0.9500 . ?
C29 C30 1.387(4) . ?
C71 H71 0.9500 . ?
C71 C70 1.388(4) . ?
C53 H53 0.9500 . ?
C17A H17A 0.9500 . ?
C17A C18A 1.381(7) . ?
C7 C6 1.369(3) . ?
C7 C8 1.457(4) . ?
C35 C25 1.470(4) . ?
C35 C40A 1.412(9) . ?
C35 C36A 1.382(10) . ?
C35 C36 1.405(10) . ?
C35 C40 1.381(9) . ?
C33 H33 0.9500 . ?
C6 H6 0.9500 . ?
C30 H30 0.9500 . ?
C30 C31 1.375(4) . ?
C47 H47 0.9500 . ?
C70 H70 0.9500 . ?
C55 H55A 0.9800 . ?
C55 H55B 0.9800 . ?
C55 H55C 0.9800 . ?
C78 H78 0.9500 . ?
C78 C77 1.383(4) . ?
C8 C13 1.393(4) . ?
C14 H14A 0.9800 . ?
C14 H14B 0.9800 . ?
C14 H14C 0.9800 . ?
C1 H1A 0.9500 . ?
C13 H13 0.9500 . ?
C42 H42 0.9500 . ?
C42 C63 1.375(4) . ?
C63 H63 0.9500 . ?
C40A H40A 0.9500 . ?
C40A C39A 1.402(9) . ?
C36A H36A 0.9500 . ?
C36A C37A 1.391(9) . ?
C73 H73 0.9500 . ?
C77 H77 0.9500 . ?
C18A C19A 1.363(7) . ?
C18A C21A 1.523(10) . ?
C20A H20A 0.9500 . ?
C20A C19A 1.401(7) . ?
C75 H75A 0.9800 . ?
C75 H75B 0.9800 . ?
C75 H75C 0.9800 . ?
C19A H19A 0.9500 . ?
C39A H39A 0.9500 . ?
C39A C38A 1.371(8) . ?
C37A H37A 0.9500 . ?
C37A C38A 1.392(8) . ?
C41 F6 1.3416(15) . ?
C41 F4 1.3417(15) . ?
C41 F5 1.3418(15) . ?
C41 C38 1.494(12) . ?
C38A C41A 1.501(12) . ?
C21A F3 1.3418(15) . ?
C21A F1 1.3418(15) . ?
C21A F2 1.3419(15) . ?
F6A C41A 1.3416(15) . ?
F5A C41A 1.3417(15) . ?
F4A C41A 1.3417(15) . ?
F2A C21 1.3419(15) . ?
F1A C21 1.3418(15) . ?
F3A C21 1.3416(15) . ?
C21 C18 1.480(17) . ?
C36 H36 0.9500 . ?
C36 C37 1.393(9) . ?
C37 H37 0.9500 . ?
C37 C38 1.393(8) . ?
C38 C39 1.350(9) . ?
C39 H39 0.9500 . ?
C39 C40 1.381(9) . ?
C40 H40 0.9500 . ?
C20 H20 0.9500 . ?
C20 C19 1.392(12) . ?
C19 H19 0.9500 . ?
C19 C18 1.401(11) . ?
C18 C17 1.347(11) . ?
C17 H17 0.9500 . ?
C17 C16 1.386(12) . ?
C16 H16 0.9500 . ?

loop_
_geom_torsion_atom_site_label_1
_geom_torsion_atom_site_label_2
_geom_torsion_atom_site_label_3
_geom_torsion_atom_site_label_4
_geom_torsion
_geom_torsion_site_symmetry_1
_geom_torsion_site_symmetry_2
_geom_torsion_site_symmetry_3
_geom_torsion_site_symmetry_4
_geom_torsion_publ_flag
F11 C62 C59 C60 -144.3(3) . . . . ?
F11 C62 C59 C58 37.8(4) . . . . ?
F12 C62 C59 C60 96.3(3) . . . . ?
F12 C62 C59 C58 -81.6(4) . . . . ?
F10 C62 C59 C60 -23.9(4) . . . . ?
F10 C62 C59 C58 158.2(3) . . . . ?
O1 C11 C12 C13 -179.6(2) . . . . ?
O3 C52 C53 C54 179.0(3) . . . . ?
O4 C72 C71 C70 -179.9(3) . . . . ?
O4 C72 C73 C74 179.3(2) . . . . ?
N5 C64 C65 N4 1.0(4) . . . . ?
N5 C64 C65 C66 179.8(3) . . . . ?
N5 C64 C63 C42 2.2(4) . . . . ?
N5 C44 C43 C42 2.1(4) . . . . ?
N3 C24 C25 C26 -0.2(3) . . . . ?
N3 C24 C25 C35 179.8(3) . . . . ?
N3 C27 C28 C29 179.7(3) . . . . ?
N3 C27 C28 C33 -2.0(4) . . . . ?
N2 C23 C24 N3 7.0(3) . . . . ?
N2 C23 C24 C25 -176.1(3) . . . . ?
N2 C23 C22 C1 2.7(4) . . . . ?
N2 C3 C2 C1 3.3(4) . . . . ?
N2 C3 C4 N1 8.3(4) . . . . ?
N2 C3 C4 C5 -170.6(3) . . . . ?
N6 C45 C44 N5 -0.3(4) . . . . ?
N6 C45 C44 C43 179.6(3) . . . . ?
N6 C45 C46 C56 -177.6(3) . . . . ?
N6 C45 C46 C47 1.7(3) . . . . ?
N6 C48 C47 C46 0.9(3) . . . . ?
N6 C48 C49 C50 168.2(3) . . . . ?
N6 C48 C49 C54 -12.2(4) . . . . ?
N1 C7 C6 C5 1.5(3) . . . . ?
N1 C7 C8 C9 -163.8(3) . . . . ?
N1 C7 C8 C13 13.8(4) . . . . ?
N4 C65 C66 C76 -178.6(3) . . . . ?
N4 C65 C66 C67 0.9(3) . . . . ?
N4 C68 C69 C74 0.4(4) . . . . ?
N4 C68 C69 C70 -178.1(3) . . . . ?
C45 N6 C48 C47 0.2(3) . . . . ?
C45 N6 C48 C49 178.2(2) . . . . ?
C45 C44 C43 C42 -177.8(3) . . . . ?
C45 C46 C47 C48 -1.6(3) . . . . ?
C79 C78 C77 C76 -1.9(5) . . . . ?
C23 N2 C3 C2 -2.3(4) . . . . ?
C23 N2 C3 C4 178.6(2) . . . . ?
C23 C24 C25 C26 -177.3(3) . . . . ?
C23 C24 C25 C35 2.6(5) . . . . ?
C23 C22 C1 C2 -1.7(4) . . . . ?
C24 N3 C27 C26 -1.4(3) . . . . ?
C24 N3 C27 C28 176.7(2) . . . . ?
C24 C23 C22 C1 -178.9(3) . . . . ?
C64 N5 C44 C45 179.2(2) . . . . ?
C64 N5 C44 C43 -0.8(4) . . . . ?
C64 C65 C66 C76 2.6(5) . . . . ?
C64 C65 C66 C67 -177.9(3) . . . . ?
C81 C76 C66 C65 -112.6(3) . . . . ?
C81 C76 C66 C67 68.1(4) . . . . ?
C81 C76 C77 C78 3.5(4) . . . . ?
C65 N4 C68 C67 -0.4(3) . . . . ?
C65 N4 C68 C69 178.1(2) . . . . ?
C65 C64 C63 C42 -177.4(3) . . . . ?
C65 C66 C67 C68 -1.2(3) . . . . ?
C44 N5 C64 C65 178.2(2) . . . . ?
C44 N5 C64 C63 -1.5(4) . . . . ?
C44 C45 C46 C56 4.9(5) . . . . ?
C44 C45 C46 C47 -175.8(3) . . . . ?
C44 C43 C42 C63 -1.2(4) . . . . ?
C62 C59 C58 C57 178.2(3) . . . . ?
C16A C15 C20A C19A 3(2) . . . . ?
C16A C17A C18A C19A -0.1(13) . . . . ?
C16A C17A C18A C21A -175.0(10) . . . . ?
C56 C46 C47 C48 177.7(3) . . . . ?
C82 C79 C80 C81 -179.0(2) . . . . ?
C82 C79 C78 C77 180.0(3) . . . . ?
C22 C23 C24 N3 -171.6(3) . . . . ?
C22 C23 C24 C25 5.3(5) . . . . ?
C76 C81 C80 C79 -0.1(4) . . . . ?
C76 C66 C67 C68 178.3(3) . . . . ?
C51 C50 C49 C48 178.9(2) . . . . ?
C51 C50 C49 C54 -0.7(4) . . . . ?
C51 C52 C53 C54 -1.2(4) . . . . ?
C5 C15 C20A C19A -179.4(8) . . . . ?
C5 C15 C20 C19 -178(2) . . . . ?
C5 C15 C16 C17 -178.9(17) . . . . ?
C10 C9 C8 C7 176.9(2) . . . . ?
C10 C9 C8 C13 -0.9(4) . . . . ?
C10 C11 C12 C13 1.2(4) . . . . ?
C60 C59 C58 C57 0.3(4) . . . . ?
C15 C16A C17A C18A 3.0(18) . . . . ?
C15 C5 C4 N1 -179.1(3) . . . . ?
C15 C5 C4 C3 -0.1(6) . . . . ?
C15 C5 C6 C7 178.3(3) . . . . ?
C15 C20A C19A C18A -0.5(19) . . . . ?
C15 C20 C19 C18 -4(4) . . . . ?
C3 N2 C23 C24 -179.3(2) . . . . ?
C3 N2 C23 C22 -0.7(4) . . . . ?
C3 C2 C1 C22 -1.2(4) . . . . ?
C43 C42 C63 C64 -0.8(4) . . . . ?
C66 C76 C77 C78 -176.9(3) . . . . ?
C66 C67 C68 N4 1.0(3) . . . . ?
C66 C67 C68 C69 -177.2(3) . . . . ?
C9 C10 C11 O1 179.3(2) . . . . ?
C9 C10 C11 C12 -1.5(4) . . . . ?
C9 C8 C13 C12 0.6(4) . . . . ?
C11 C10 C9 C8 1.4(4) . . . . ?
C11 C12 C13 C8 -0.8(4) . . . . ?
C59 C60 C61 C56 -0.5(4) . . . . ?
C59 C58 C57 C56 0.6(4) . . . . ?
C80 C79 C82 F7 25.8(4) . . . . ?
C80 C79 C82 F9 146.0(3) . . . . ?
C80 C79 C82 F8 -93.9(3) . . . . ?
C80 C79 C78 C77 -0.9(4) . . . . ?
C80 C81 C76 C66 177.9(2) . . . . ?
C80 C81 C76 C77 -2.5(4) . . . . ?
C67 C68 C69 C74 178.4(3) . . . . ?
C67 C68 C69 C70 -0.1(5) . . . . ?
C74 C69 C70 C71 -0.9(4) . . . . ?
C48 N6 C45 C44 176.8(2) . . . . ?
C48 N6 C45 C46 -1.2(3) . . . . ?
C72 C71 C70 C69 0.2(4) . . . . ?
C26 C27 C28 C29 -2.8(5) . . . . ?
C26 C27 C28 C33 175.5(3) . . . . ?
C50 C51 C52 O3 -179.2(2) . . . . ?
C50 C51 C52 C53 0.9(4) . . . . ?
C27 N3 C24 C23 178.8(2) . . . . ?
C27 N3 C24 C25 1.0(3) . . . . ?
C27 C26 C25 C24 -0.7(3) . . . . ?
C27 C26 C25 C35 179.4(3) . . . . ?
C27 C28 C29 C30 179.0(3) . . . . ?
C27 C28 C33 C32 -178.2(3) . . . . ?
C2 C3 C4 N1 -170.8(3) . . . . ?
C2 C3 C4 C5 10.3(5) . . . . ?
C4 N1 C7 C6 -1.4(3) . . . . ?
C4 N1 C7 C8 175.4(2) . . . . ?
C4 C5 C15 C16A -132.3(10) . . . . ?
C4 C5 C15 C20A 50.2(11) . . . . ?
C4 C5 C15 C20 57(2) . . . . ?
C4 C5 C15 C16 -128(2) . . . . ?
C4 C5 C6 C7 -1.1(3) . . . . ?
C4 C3 C2 C1 -177.7(3) . . . . ?
C46 C45 C44 N5 177.0(3) . . . . ?
C46 C45 C44 C43 -3.1(5) . . . . ?
C46 C56 C61 C60 177.5(2) . . . . ?
C46 C56 C57 C58 -177.5(2) . . . . ?
C52 C51 C50 C49 0.1(4) . . . . ?
C28 C29 C30 C31 -0.8(4) . . . . ?
C68 N4 C65 C64 178.7(3) . . . . ?
C68 N4 C65 C66 -0.3(3) . . . . ?
C68 C69 C70 C71 177.7(3) . . . . ?
C69 C74 C73 C72 0.8(4) . . . . ?
C34 O2 C31 C32 174.7(3) . . . . ?
C34 O2 C31 C30 -5.8(4) . . . . ?
C61 C56 C46 C45 59.8(4) . . . . ?
C61 C56 C46 C47 -119.4(3) . . . . ?
C61 C56 C57 C58 -1.4(4) . . . . ?
C61 C60 C59 C62 -178.2(3) . . . . ?
C61 C60 C59 C58 -0.3(4) . . . . ?
C57 C56 C46 C45 -124.2(3) . . . . ?
C57 C56 C46 C47 56.6(4) . . . . ?
C57 C56 C61 C60 1.4(4) . . . . ?
C29 C28 C33 C32 0.2(4) . . . . ?
C29 C30 C31 O2 -179.1(3) . . . . ?
C29 C30 C31 C32 0.3(4) . . . . ?
C71 C72 C73 C74 -1.5(4) . . . . ?
C53 C54 C49 C48 -179.2(3) . . . . ?
C53 C54 C49 C50 0.4(4) . . . . ?
C17A C16A C15 C5 177.9(10) . . . . ?
C17A C16A C15 C20A -4(2) . . . . ?
C17A C18A C19A C20A -1.1(13) . . . . ?
C17A C18A C21A F3 84.9(8) . . . . ?
C17A C18A C21A F1 -37.9(9) . . . . ?
C17A C18A C21A F2 -155.9(6) . . . . ?
C7 N1 C4 C5 0.8(3) . . . . ?
C7 N1 C4 C3 -178.4(2) . . . . ?
C7 C8 C13 C12 -177.1(3) . . . . ?
C35 C40A C39A C38A -1(2) . . . . ?
C35 C36A C37A C38A 1(3) . . . . ?
C35 C36 C37 C38 -2(3) . . . . ?
C33 C28 C29 C30 0.6(4) . . . . ?
C33 C32 C31 O2 179.9(3) . . . . ?
C33 C32 C31 C30 0.4(4) . . . . ?
C6 C5 C15 C16A 48.5(10) . . . . ?
C6 C5 C15 C20A -128.9(11) . . . . ?
C6 C5 C15 C20 -122(2) . . . . ?
C6 C5 C15 C16 53(2) . . . . ?
C6 C5 C4 N1 0.2(3) . . . . ?
C6 C5 C4 C3 179.1(3) . . . . ?
C6 C7 C8 C9 12.1(4) . . . . ?
C6 C7 C8 C13 -170.2(3) . . . . ?
C47 C48 C49 C50 -14.3(5) . . . . ?
C47 C48 C49 C54 165.3(3) . . . . ?
C49 C48 C47 C46 -176.9(3) . . . . ?
C49 C54 C53 C52 0.5(4) . . . . ?
C31 C32 C33 C28 -0.7(4) . . . . ?
C55 O3 C52 C51 -175.9(2) . . . . ?
C55 O3 C52 C53 3.9(4) . . . . ?
C78 C79 C82 F7 -155.0(3) . . . . ?
C78 C79 C82 F9 -34.9(4) . . . . ?
C78 C79 C82 F8 85.2(3) . . . . ?
C78 C79 C80 C81 1.8(4) . . . . ?
C8 C7 C6 C5 -175.0(3) . . . . ?
C14 O1 C11 C10 177.2(2) . . . . ?
C14 O1 C11 C12 -1.9(4) . . . . ?
C25 C26 C27 N3 1.2(3) . . . . ?
C25 C26 C27 C28 -176.5(3) . . . . ?
C25 C35 C40A C39A 176.2(11) . . . . ?
C25 C35 C36A C37A -176.0(12) . . . . ?
C25 C35 C36 C37 -176.5(14) . . . . ?
C25 C35 C40 C39 175.7(10) . . . . ?
C63 C64 C65 N4 -179.3(3) . . . . ?
C63 C64 C65 C66 -0.6(5) . . . . ?
C40A C35 C25 C24 -133.2(11) . . . . ?
C40A C35 C25 C26 46.7(11) . . . . ?
C40A C35 C36A C37A 2(3) . . . . ?
C40A C39A C38A C37A 2.8(15) . . . . ?
C40A C39A C38A C41A -172.4(12) . . . . ?
C36A C35 C25 C24 44.6(15) . . . . ?
C36A C35 C25 C26 -135.5(15) . . . . ?
C36A C35 C40A C39A -2(3) . . . . ?
C36A C37A C38A C39A -2.9(17) . . . . ?
C36A C37A C38A C41A 172.5(15) . . . . ?
C73 C74 C69 C68 -178.2(3) . . . . ?
C73 C74 C69 C70 0.4(4) . . . . ?
C73 C72 C71 C70 1.0(4) . . . . ?
C77 C76 C66 C65 67.8(4) . . . . ?
C77 C76 C66 C67 -111.5(3) . . . . ?
C75 O4 C72 C71 4.9(4) . . . . ?
C75 O4 C72 C73 -175.9(3) . . . . ?
C19A C18A C21A F3 -89.8(8) . . . . ?
C19A C18A C21A F1 147.4(7) . . . . ?
C19A C18A C21A F2 29.4(9) . . . . ?
C39A C38A C41A F6A -35.4(10) . . . . ?
C39A C38A C41A F5A 82.2(9) . . . . ?
C39A C38A C41A F4A -155.6(7) . . . . ?
C37A C38A C41A F6A 149.2(7) . . . . ?
C37A C38A C41A F5A -93.2(8) . . . . ?
C37A C38A C41A F4A 29.1(10) . . . . ?
C41 C38 C39 C40 178.0(13) . . . . ?
C21A C18A C19A C20A 173.4(11) . . . . ?
F6 C41 C38 C37 -156.5(8) . . . . ?
F6 C41 C38 C39 25.3(11) . . . . ?
F4 C41 C38 C37 83.1(9) . . . . ?
F4 C41 C38 C39 -95.0(9) . . . . ?
F5 C41 C38 C37 -36.5(10) . . . . ?
F5 C41 C38 C39 145.3(8) . . . . ?
F2A C21 C18 C19 -35.2(17) . . . . ?
F2A C21 C18 C17 147.7(12) . . . . ?
F1A C21 C18 C19 80.4(17) . . . . ?
F1A C21 C18 C17 -96.6(15) . . . . ?
F3A C21 C18 C19 -155.5(12) . . . . ?
F3A C21 C18 C17 27.4(18) . . . . ?
C21 C18 C17 C16 -180(2) . . . . ?
C36 C35 C25 C24 51.2(13) . . . . ?
C36 C35 C25 C26 -128.8(13) . . . . ?
C36 C35 C40 C39 -6(3) . . . . ?
C36 C37 C38 C41 -178.9(15) . . . . ?
C36 C37 C38 C39 -0.8(17) . . . . ?
C37 C38 C39 C40 -0.1(16) . . . . ?
C38 C39 C40 C35 4(2) . . . . ?
C40 C35 C25 C24 -130.2(13) . . . . ?
C40 C35 C25 C26 49.7(13) . . . . ?
C40 C35 C36 C37 5(3) . . . . ?
C20 C15 C16 C17 -4(4) . . . . ?
C20 C19 C18 C21 -178(2) . . . . ?
C20 C19 C18 C17 -1(3) . . . . ?
C19 C18 C17 C16 3(3) . . . . ?
C18 C17 C16 C15 -1(4) . . . . ?
C16 C15 C20 C19 6(5) . . . . ?
